data_4003381
loop_
_publ_author_name
'He, Yan-Ping'
'Yuan, Lv-Bing'
'Song, Jin-Shuai'
'Chen, Guang-Hui'
'Lin, Qipu'
'Li, Chunsen'
'Zhang, Lei'
'Zhang, Jian'

_publ_section_title
;
 Optical Resolution of the Water-Soluble Ti4(embonate)6 Cages for
 Enantioselective Recognition of Chiral Drugs
;
_journal_issue 21
_journal_name_full 'Chemistry of Materials'
_journal_page_first 7769
_journal_paper_doi 10.1021/acs.chemmater.8b03174
_journal_volume 30
_journal_year 2018
_chemical_absolute_configuration rm
_chemical_formula_sum 'C174 H132 Mn2 N12 O36 Ti4'
_chemical_formula_weight 3268.39
_space_group_crystal_system cubic
_space_group_IT_number 210
_space_group_name_Hall 'F 4d 2 3'
_space_group_name_H-M_alt 'F 41 3 2'
_atom_sites_solution_hydrogens none
_atom_sites_solution_primary direct
_atom_sites_solution_secondary difmap
_audit_creation_method SHELXL-2014
_cell_angle_alpha 90
_cell_angle_beta 90
_cell_angle_gamma 90
_cell_formula_units_Z 8
_cell_length_a 47.5803(17)
_cell_length_b 47.5803(17)
_cell_length_c 47.5803(17)
_cell_measurement_reflns_used 2909
_cell_measurement_temperature 100
_cell_measurement_theta_max 47.7330
_cell_measurement_theta_min 4.1300
_cell_volume 107716(7)
_computing_cell_refinement 'CrysAlisPro 1.171.38.43f (Rigaku OD, 2015)'
_computing_data_collection 'CrysAlisPro 1.171.38.43f (Rigaku OD, 2015)'
_computing_data_reduction 'CrysAlisPro 1.171.38.43f (Rigaku OD, 2015)'
_computing_molecular_graphics 'Bruker SHELXTL'
_computing_publication_material 'Bruker SHELXTL'
_computing_structure_refinement 'SHELXL-2014 (Sheldrick, 2014)'
_computing_structure_solution 'SHELXL-2014 (Sheldrick, 2014)'
_diffrn_ambient_temperature 100
_diffrn_measured_fraction_theta_full 0.608
_diffrn_measured_fraction_theta_max 0.989
_diffrn_measurement_device_type 'SuperNova, Dual, Cu at zero, Atlas'
_diffrn_measurement_method none
_diffrn_radiation_type CuK\a
_diffrn_radiation_wavelength 1.54184
_diffrn_reflns_av_R_equivalents 0.0429
_diffrn_reflns_av_unetI/netI 0.0590
_diffrn_reflns_Laue_measured_fraction_full 0.608
_diffrn_reflns_Laue_measured_fraction_max 0.989
_diffrn_reflns_limit_h_max 47
_diffrn_reflns_limit_h_min -20
_diffrn_reflns_limit_k_max 29
_diffrn_reflns_limit_k_min -14
_diffrn_reflns_limit_l_max 42
_diffrn_reflns_limit_l_min -15
_diffrn_reflns_number 12617
_diffrn_reflns_point_group_measured_fraction_full 0.593
_diffrn_reflns_point_group_measured_fraction_max 0.989
_diffrn_reflns_theta_full 67.684
_diffrn_reflns_theta_max 51.237
_diffrn_reflns_theta_min 3.716
_diffrn_source 'micro-focus sealed X-ray tube'
_diffrn_standards_interval_count none
_diffrn_standards_interval_time none
_diffrn_standards_number none
_exptl_absorpt_coefficient_mu 1.051
_exptl_absorpt_correction_T_max 1.00000
_exptl_absorpt_correction_T_min 0.40094
_exptl_absorpt_correction_type multi-scan
_exptl_absorpt_process_details none
_exptl_crystal_colour orange
_exptl_crystal_density_diffrn 0.403
_exptl_crystal_density_method 'not measured'
_exptl_crystal_description polyhedron
_exptl_crystal_F_000 13488
_exptl_crystal_size_max 0.2
_exptl_crystal_size_mid 0.2
_exptl_crystal_size_min 0.2
_platon_squeeze_details
;
;
_refine_diff_density_max 0.377
_refine_diff_density_min -0.185
_refine_diff_density_rms 0.036
_refine_ls_abs_structure_details
;
 Flack x determined using 526 quotients [(I+)-(I-)]/[(I+)+(I-)]
 (Parsons, Flack and Wagner, Acta Cryst. B69 (2013) 249-259).
;
_refine_ls_abs_structure_Flack 0.044(17)
_refine_ls_extinction_method none
_refine_ls_goodness_of_fit_ref 1.010
_refine_ls_hydrogen_treatment none
_refine_ls_matrix_type full
_refine_ls_number_parameters 173
_refine_ls_number_reflns 4841
_refine_ls_number_restraints 101
_refine_ls_restrained_S_all 1.029
_refine_ls_R_factor_all 0.1493
_refine_ls_R_factor_gt 0.0907
_refine_ls_shift/su_max 0.006
_refine_ls_shift/su_mean 0.001
_refine_ls_structure_factor_coef Fsqd
_refine_ls_weighting_details 'w=1/[\s^2^(Fo^2^)+(0.1300P)^2^] where P=(Fo^2^+2Fc^2^)/3'
_refine_ls_weighting_scheme calc
_refine_ls_wR_factor_gt 0.2537
_refine_ls_wR_factor_ref 0.2833
_reflns_Friedel_coverage 0.700
_reflns_Friedel_fraction_full 0.573
_reflns_Friedel_fraction_max 0.988
_reflns_number_gt 1778
_reflns_number_total 4841
_reflns_threshold_expression 'I > 2\s(I)'
_cod_data_source_file cm8b03174_si_004.cif
_cod_data_source_block a
_cod_original_cell_volume 107716(12)
_cod_original_sg_symbol_H-M F4132
_cod_database_code 4003381
_shelx_space_group_comment
;
The symmetry employed for this shelxl refinement is uniquely defined
by the following loop, which should always be used as a source of
symmetry information in preference to the above space-group names.
They are only intended as comments.
;
_shelxl_version_number 2014-3

loop_
_space_group_symop_operation_xyz
'x, y, z'
'-x, -y+1/2, z+1/2'
'-x+1/2, y+1/2, -z'
'x+1/2, -y, -z+1/2'
'z, x, y'
'z+1/2, -x, -y+1/2'
'-z, -x+1/2, y+1/2'
'-z+1/2, x+1/2, -y'
'y, z, x'
'-y+1/2, z+1/2, -x'
'y+1/2, -z, -x+1/2'
'-y, -z+1/2, x+1/2'
'y+3/4, x+1/4, -z+3/4'
'-y+1/4, -x+1/4, -z+1/4'
'y+1/4, -x+3/4, z+3/4'
'-y+3/4, x+3/4, z+1/4'
'x+3/4, z+1/4, -y+3/4'
'-x+3/4, z+3/4, y+1/4'
'-x+1/4, -z+1/4, -y+1/4'
'x+1/4, -z+3/4, y+3/4'
'z+3/4, y+1/4, -x+3/4'
'z+1/4, -y+3/4, x+3/4'
'-z+3/4, y+3/4, x+1/4'
'-z+1/4, -y+1/4, -x+1/4'
'x, y+1/2, z+1/2'
'-x, -y+1, z+1'
'-x+1/2, y+1, -z+1/2'
'x+1/2, -y+1/2, -z+1'
'z, x+1/2, y+1/2'
'z+1/2, -x+1/2, -y+1'
'-z, -x+1, y+1'
'-z+1/2, x+1, -y+1/2'
'y, z+1/2, x+1/2'
'-y+1/2, z+1, -x+1/2'
'y+1/2, -z+1/2, -x+1'
'-y, -z+1, x+1'
'y+3/4, x+3/4, -z+5/4'
'-y+1/4, -x+3/4, -z+3/4'
'y+1/4, -x+5/4, z+5/4'
'-y+3/4, x+5/4, z+3/4'
'x+3/4, z+3/4, -y+5/4'
'-x+3/4, z+5/4, y+3/4'
'-x+1/4, -z+3/4, -y+3/4'
'x+1/4, -z+5/4, y+5/4'
'z+3/4, y+3/4, -x+5/4'
'z+1/4, -y+5/4, x+5/4'
'-z+3/4, y+5/4, x+3/4'
'-z+1/4, -y+3/4, -x+3/4'
'x+1/2, y, z+1/2'
'-x+1/2, -y+1/2, z+1'
'-x+1, y+1/2, -z+1/2'
'x+1, -y, -z+1'
'z+1/2, x, y+1/2'
'z+1, -x, -y+1'
'-z+1/2, -x+1/2, y+1'
'-z+1, x+1/2, -y+1/2'
'y+1/2, z, x+1/2'
'-y+1, z+1/2, -x+1/2'
'y+1, -z, -x+1'
'-y+1/2, -z+1/2, x+1'
'y+5/4, x+1/4, -z+5/4'
'-y+3/4, -x+1/4, -z+3/4'
'y+3/4, -x+3/4, z+5/4'
'-y+5/4, x+3/4, z+3/4'
'x+5/4, z+1/4, -y+5/4'
'-x+5/4, z+3/4, y+3/4'
'-x+3/4, -z+1/4, -y+3/4'
'x+3/4, -z+3/4, y+5/4'
'z+5/4, y+1/4, -x+5/4'
'z+3/4, -y+3/4, x+5/4'
'-z+5/4, y+3/4, x+3/4'
'-z+3/4, -y+1/4, -x+3/4'
'x+1/2, y+1/2, z'
'-x+1/2, -y+1, z+1/2'
'-x+1, y+1, -z'
'x+1, -y+1/2, -z+1/2'
'z+1/2, x+1/2, y'
'z+1, -x+1/2, -y+1/2'
'-z+1/2, -x+1, y+1/2'
'-z+1, x+1, -y'
'y+1/2, z+1/2, x'
'-y+1, z+1, -x'
'y+1, -z+1/2, -x+1/2'
'-y+1/2, -z+1, x+1/2'
'y+5/4, x+3/4, -z+3/4'
'-y+3/4, -x+3/4, -z+1/4'
'y+3/4, -x+5/4, z+3/4'
'-y+5/4, x+5/4, z+1/4'
'x+5/4, z+3/4, -y+3/4'
'-x+5/4, z+5/4, y+1/4'
'-x+3/4, -z+3/4, -y+1/4'
'x+3/4, -z+5/4, y+3/4'
'z+5/4, y+3/4, -x+3/4'
'z+3/4, -y+5/4, x+3/4'
'-z+5/4, y+5/4, x+1/4'
'-z+3/4, -y+3/4, -x+1/4'

loop_
_atom_site_label
_atom_site_type_symbol
_atom_site_fract_x
_atom_site_fract_y
_atom_site_fract_z
_atom_site_U_iso_or_equiv
_atom_site_adp_type
_atom_site_occupancy
_atom_site_site_symmetry_order
_atom_site_calc_flag
_atom_site_refinement_flags_posn
_atom_site_refinement_flags_adp
_atom_site_refinement_flags_occupancy
Mn1 Mn 1.3750 1.3750 1.6250 0.1888(17) Uani 1 6 d S T P
Ti1 Ti 1.31593(3) 1.18407(3) 1.81593(3) 0.1539(12) Uani 1 3 d S T P
O1 O 1.33004(12) 1.20438(12) 1.78843(14) 0.145(2) Uani 1 1 d . . .
O2 O 1.34457(15) 1.15641(14) 1.80383(13) 0.160(2) Uani 1 1 d . . .
O3 O 1.38220(16) 1.13606(14) 1.78442(16) 0.204(3) Uani 1 1 d . . .
N1 N 1.39256(16) 1.3439(2) 1.65312(17) 0.195(3) Uani 1 1 d D . .
H1A H 1.3961 1.3517 1.6698 0.234 Uiso 1 1 calc R U .
H1B H 1.3803 1.3300 1.6556 0.234 Uiso 1 1 calc R U .
C1 C 1.3318(3) 1.2500 1.7500 0.167(4) Uani 1 2 d S TU P
C2 C 1.3693(3) 1.2204(3) 1.7231(3) 0.185(4) Uani 1 1 d . U .
C3 C 1.3843(2) 1.1743(3) 1.7421(3) 0.179(4) Uani 1 1 d . U .
H3B H 1.3941 1.1574 1.7408 0.215 Uiso 1 1 calc R U .
C4 C 1.4181(2) 1.3331(2) 1.6412(2) 0.188(4) Uani 1 1 d D U .
H4A H 1.4322 1.3476 1.6452 0.225 Uiso 1 1 calc R U .
C5 C 1.3708(3) 1.2402(3) 1.7010(3) 0.217(5) Uani 1 1 d . U .
H5A H 1.3588 1.2556 1.7002 0.260 Uiso 1 1 calc R U .
C6 C 1.3652(3) 1.1800(3) 1.7641(3) 0.158(3) Uani 1 1 d . U .
C7 C 1.3872(3) 1.1964(4) 1.7221(3) 0.219(5) Uani 1 1 d D U .
C8 C 1.3904(3) 1.2356(3) 1.6808(3) 0.227(5) Uani 1 1 d . U .
H8A H 1.3918 1.2495 1.6672 0.273 Uiso 1 1 calc R U .
C9 C 1.4286(2) 1.3076(2) 1.6560(3) 0.223(5) Uani 1 1 d D U .
H9A H 1.4348 1.3126 1.6748 0.267 Uiso 1 1 calc R U .
H9B H 1.4136 1.2939 1.6576 0.267 Uiso 1 1 calc R U .
C10 C 1.4077(3) 1.1920(3) 1.6994(4) 0.269(7) Uani 1 1 d D U .
H10A H 1.4192 1.1762 1.6997 0.323 Uiso 1 1 calc R U .
C11 C 1.4101(3) 1.2112(4) 1.6775(3) 0.253(6) Uani 1 1 d . U .
H11A H 1.4225 1.2091 1.6625 0.304 Uiso 1 1 calc R U .
C12 C 1.3644(3) 1.1571(3) 1.7835(3) 0.182(5) Uani 1 1 d . U .
C13 C 1.4521(3) 1.2956(3) 1.6401(2) 0.256(5) Uani 1 1 d D U .
H13A H 1.4661 1.2861 1.6499 0.308 Uiso 1 1 calc R U .
C14 C 1.3511(2) 1.2223(2) 1.7468(3) 0.152(3) Uani 1 1 d . U .
C15 C 1.3471(3) 1.2019(3) 1.7687(3) 0.152(4) Uani 1 1 d . U .

loop_
_atom_site_aniso_label
_atom_site_aniso_U_11
_atom_site_aniso_U_22
_atom_site_aniso_U_33
_atom_site_aniso_U_23
_atom_site_aniso_U_13
_atom_site_aniso_U_12
Mn1 0.1888(17) 0.1888(17) 0.1888(17) 0.0299(15) 0.0299(15) -0.0299(15)
Ti1 0.1539(12) 0.1539(12) 0.1539(12) 0.0139(10) -0.0139(10) 0.0139(10)
O1 0.125(4) 0.154(5) 0.155(5) 0.016(4) 0.024(4) 0.014(4)
O2 0.150(5) 0.177(6) 0.152(4) 0.010(5) -0.051(5) 0.006(4)
O3 0.200(6) 0.184(6) 0.226(7) 0.044(5) 0.035(5) 0.054(5)
N1 0.141(5) 0.264(10) 0.181(8) 0.021(6) 0.044(6) -0.029(7)
C1 0.185(9) 0.153(9) 0.162(9) -0.009(7) 0.000 0.000
C2 0.180(8) 0.187(9) 0.187(9) 0.005(8) -0.001(8) -0.005(8)
C3 0.180(8) 0.173(8) 0.185(8) 0.004(8) 0.013(8) 0.009(7)
C4 0.174(8) 0.190(8) 0.200(9) 0.021(8) -0.010(8) -0.033(7)
C5 0.202(9) 0.242(10) 0.207(9) 0.000(9) 0.011(9) -0.010(9)
C6 0.148(8) 0.175(8) 0.150(7) 0.010(8) 0.011(7) -0.010(7)
C7 0.211(10) 0.227(10) 0.219(10) 0.023(9) 0.027(8) 0.020(9)
C8 0.230(10) 0.249(11) 0.203(9) 0.001(9) 0.009(9) 0.010(9)
C9 0.207(8) 0.217(8) 0.245(9) 0.030(7) -0.010(7) -0.014(7)
C10 0.270(11) 0.265(11) 0.273(11) 0.029(10) 0.005(10) 0.006(10)
C11 0.256(10) 0.271(11) 0.232(10) -0.012(10) 0.018(9) 0.007(10)
C12 0.169(9) 0.195(9) 0.182(9) 0.016(9) -0.026(8) 0.011(8)
C13 0.256(9) 0.249(8) 0.265(10) 0.031(8) -0.010(8) -0.005(8)
C14 0.137(7) 0.168(8) 0.151(7) -0.010(7) 0.015(6) 0.005(6)
C15 0.140(8) 0.151(8) 0.165(8) 0.022(8) -0.024(7) 0.018(7)

loop_
_atom_type_symbol
_atom_type_description
_atom_type_scat_dispersion_real
_atom_type_scat_dispersion_imag
_atom_type_scat_source
C C 0.0181 0.0091 'International Tables Vol C Tables 4.2.6.8 and 6.1.1.4'
H H 0.0000 0.0000 'International Tables Vol C Tables 4.2.6.8 and 6.1.1.4'
N N 0.0311 0.0180 'International Tables Vol C Tables 4.2.6.8 and 6.1.1.4'
O O 0.0492 0.0322 'International Tables Vol C Tables 4.2.6.8 and 6.1.1.4'
Ti Ti 0.2191 1.8069 'International Tables Vol C Tables 4.2.6.8 and 6.1.1.4'
Mn Mn -0.5299 2.8052 'International Tables Vol C Tables 4.2.6.8 and 6.1.1.4'

loop_
_geom_angle_atom_site_label_1
_geom_angle_atom_site_label_2
_geom_angle_atom_site_label_3
_geom_angle
_geom_angle_site_symmetry_1
_geom_angle_site_symmetry_3
N1 Mn1 N1 174.7(5) 70_474 59_487
N1 Mn1 N1 94.6(3) 70_474 18_745
N1 Mn1 N1 81.6(5) 59_487 18_745
N1 Mn1 N1 81.6(5) 70_474 80_748
N1 Mn1 N1 94.6(3) 59_487 80_748
N1 Mn1 N1 89.4(5) 18_745 80_748
N1 Mn1 N1 94.6(3) 70_474 86_778
N1 Mn1 N1 89.4(5) 59_487 86_778
N1 Mn1 N1 94.6(3) 18_745 86_778
N1 Mn1 N1 174.7(5) 80_748 86_778
N1 Mn1 N1 89.4(5) 70_474 .
N1 Mn1 N1 94.6(3) 59_487 .
N1 Mn1 N1 174.7(5) 18_745 .
N1 Mn1 N1 94.6(3) 80_748 .
N1 Mn1 N1 81.6(5) 86_778 .
O1 Ti1 O1 94.9(3) 30_477 84_775
O1 Ti1 O1 94.9(3) 30_477 .
O1 Ti1 O1 94.9(3) 84_775 .
O1 Ti1 O2 95.7(2) 30_477 .
O1 Ti1 O2 169.5(3) 84_775 .
O1 Ti1 O2 83.5(3) . .
O1 Ti1 O2 169.5(3) 30_477 84_775
O1 Ti1 O2 83.5(3) 84_775 84_775
O1 Ti1 O2 95.7(2) . 84_775
O2 Ti1 O2 86.3(3) . 84_775
O1 Ti1 O2 83.5(3) 30_477 30_477
O1 Ti1 O2 95.7(2) 84_775 30_477
O1 Ti1 O2 169.5(3) . 30_477
O2 Ti1 O2 86.3(3) . 30_477
O2 Ti1 O2 86.3(3) 84_775 30_477
C15 O1 Ti1 139.1(8) . .
C12 O2 Ti1 132.2(9) . .
C4 N1 Mn1 109.1(6) . .
C4 N1 H1A 109.9 . .
Mn1 N1 H1A 109.9 . .
C4 N1 H1B 109.9 . .
Mn1 N1 H1B 109.9 . .
H1A N1 H1B 108.3 . .
C14 C1 C14 110.7(10) . 76_478
C5 C2 C7 118.6(15) . .
C5 C2 C14 125.2(15) . .
C7 C2 C14 116.2(15) . .
C7 C3 C6 114.5(13) . .
C7 C3 H3B 122.7 . .
C6 C3 H3B 122.7 . .
N1 C4 C9 112.9(10) . .
N1 C4 C4 112.1(7) . 86_778
C9 C4 C4 117.0(8) . 86_778
N1 C4 H4A 104.4 . .
C9 C4 H4A 104.4 . .
C4 C4 H4A 104.4 86_778 .
C8 C5 C2 116.9(15) . .
C8 C5 H5A 121.5 . .
C2 C5 H5A 121.5 . .
C15 C6 C3 131.9(14) . .
C15 C6 C12 117.5(13) . .
C3 C6 C12 110.5(15) . .
C2 C7 C3 120.8(15) . .
C2 C7 C10 122.4(16) . .
C3 C7 C10 116.7(16) . .
C5 C8 C11 129.1(15) . .
C5 C8 H8A 115.4 . .
C11 C8 H8A 115.4 . .
C13 C9 C4 109.2(11) . .
C13 C9 H9A 109.8 . .
C4 C9 H9A 109.8 . .
C13 C9 H9B 109.8 . .
C4 C9 H9B 109.8 . .
H9A C9 H9B 108.3 . .
C11 C10 C7 120.9(17) . .
C11 C10 H10A 119.6 . .
C7 C10 H10A 119.6 . .
C10 C11 C8 112.0(14) . .
C10 C11 H11A 124.0 . .
C8 C11 H11A 124.0 . .
O3 C12 O2 114.0(14) . .
O3 C12 C6 125.8(15) . .
O2 C12 C6 120.1(14) . .
C13 C13 C9 122.8(8) 86_778 .
C13 C13 H13A 118.6 86_778 .
C9 C13 H13A 118.6 . .
C15 C14 C2 127.5(13) . .
C15 C14 C1 114.3(10) . .
C2 C14 C1 118.2(11) . .
O1 C15 C6 127.0(12) . .
O1 C15 C14 124.5(12) . .
C6 C15 C14 108.6(13) . .

loop_
_geom_bond_atom_site_label_1
_geom_bond_atom_site_label_2
_geom_bond_distance
_geom_bond_site_symmetry_2
Mn1 N1 2.161(8) 70_474
Mn1 N1 2.161(8) 59_487
Mn1 N1 2.161(8) 18_745
Mn1 N1 2.161(8) 80_748
Mn1 N1 2.161(8) 86_778
Mn1 N1 2.161(8) .
Ti1 O1 1.760(7) 30_477
Ti1 O1 1.760(6) 84_775
Ti1 O1 1.760(7) .
Ti1 O2 1.980(7) .
Ti1 O2 1.980(7) 84_775
Ti1 O2 1.980(7) 30_477
O1 C15 1.248(12) .
O2 C12 1.351(13) .
O3 C12 1.313(13) .
N1 C4 1.438(8) .
N1 H1A 0.8900 .
N1 H1B 0.8900 .
C1 C14 1.612(11) .
C1 C14 1.612(11) 76_478
C2 C5 1.415(15) .
C2 C7 1.422(15) .
C2 C14 1.426(13) .
C3 C7 1.427(14) .
C3 C6 1.413(12) .
C3 H3B 0.9300 .
C4 C9 1.491(9) .
C4 C4 1.541(19) 86_778
C4 H4A 0.9800 .
C5 C8 1.355(14) .
C5 H5A 0.9300 .
C6 C15 1.369(14) .
C6 C12 1.426(14) .
C7 C10 1.471(11) .
C8 C11 1.501(15) .
C8 H8A 0.9300 .
C9 C13 1.463(9) .
C9 H9A 0.9700 .
C9 H9B 0.9700 .
C10 C11 1.391(16) .
C10 H10A 0.9300 .
C11 H11A 0.9300 .
C13 C13 1.45(2) 86_778
C13 H13A 0.9300 .
C14 C15 1.437(13) .

loop_
_platon_squeeze_void_nr
_platon_squeeze_void_average_x
_platon_squeeze_void_average_y
_platon_squeeze_void_average_z
_platon_squeeze_void_volume
_platon_squeeze_void_count_electrons
_platon_squeeze_void_content
1 -0.001 -0.007 -0.002 83772 9120 ' '
